data_4029453
loop_
_publ_author_name
'Wang, Siyuan'
'Otani, Yuko'
'Liu, Xin'
'Kawahata, Masatoshi'
'Yamaguchi, Kentaro'
'Ohwada, Tomohiko'

_publ_section_title
;
 Robust trans-Amide Helical Structure of Oligomers of Bicyclic Mimics of
 \b-Proline: Impact of Positional Switching of Bridgehead Substituent on
 Amide cis-trans Equilibrium.
;
_journal_issue 11
_journal_name_full 'The Journal of organic chemistry'
_journal_page_first 5287
_journal_page_last 5300
_journal_paper_doi 10.1021/jo500916j
_journal_volume 79
_journal_year 2014
_chemical_absolute_configuration syn
_chemical_formula_sum 'C24 H38 N2 O7'
_chemical_formula_weight 466.56
_chemical_name_systematic
; 
 ? 
;
_space_group_IT_number 18
_symmetry_cell_setting orthorhombic
_symmetry_space_group_name_Hall 'P 2 2ab'
_symmetry_space_group_name_H-M 'P 21 21 2'
_atom_sites_solution_hydrogens geom
_atom_sites_solution_primary direct
_atom_sites_solution_secondary difmap
_audit_creation_method SHELXL-97
_cell_angle_alpha 90.00
_cell_angle_beta 90.00
_cell_angle_gamma 90.00
_cell_formula_units_Z 4
_cell_length_a 11.046(5)
_cell_length_b 16.939(7)
_cell_length_c 13.237(6)
_cell_measurement_reflns_used 9729
_cell_measurement_temperature 150
_cell_measurement_theta_max 26.83
_cell_measurement_theta_min 2.20
_cell_volume 2476.8(19)
_computing_cell_refinement SMART
_computing_data_collection SMART
_computing_data_reduction SAINT
_computing_molecular_graphics 'ORTEP-3 for Windows'
_computing_publication_material SHELXL-97
_computing_structure_refinement SHELXL-97
_computing_structure_solution SHELXS-97
_diffrn_ambient_temperature 150
_diffrn_detector_area_resol_mean 8.333
_diffrn_measured_fraction_theta_full 1.000
_diffrn_measured_fraction_theta_max 0.984
_diffrn_measurement_device_type 'Bruker SMART 1000 CCD area detector'
_diffrn_measurement_method '\f and \w scans'
_diffrn_radiation_monochromator graphite
_diffrn_radiation_source 'fine-focus sealed tube'
_diffrn_radiation_type MoK\a
_diffrn_radiation_wavelength 0.71073
_diffrn_reflns_av_R_equivalents 0.0436
_diffrn_reflns_av_sigmaI/netI 0.0290
_diffrn_reflns_limit_h_max 14
_diffrn_reflns_limit_h_min -14
_diffrn_reflns_limit_k_max 21
_diffrn_reflns_limit_k_min -21
_diffrn_reflns_limit_l_max 17
_diffrn_reflns_limit_l_min -17
_diffrn_reflns_number 28374
_diffrn_reflns_theta_full 25.00
_diffrn_reflns_theta_max 27.62
_diffrn_reflns_theta_min 1.54
_diffrn_standards_decay_% 0
_diffrn_standards_number 0
_exptl_absorpt_coefficient_mu 0.091
_exptl_absorpt_correction_type none
_exptl_crystal_colour colourless
_exptl_crystal_density_diffrn 1.251
_exptl_crystal_density_method 'not measured'
_exptl_crystal_description prismatic
_exptl_crystal_F_000 1008
_exptl_crystal_size_max 0.50
_exptl_crystal_size_mid 0.50
_exptl_crystal_size_min 0.30
_refine_diff_density_max 0.428
_refine_diff_density_min -0.273
_refine_diff_density_rms 0.055
_refine_ls_abs_structure_details 'Flack H D (1983), Acta Cryst. A39, 876-881'
_refine_ls_abs_structure_Flack 0.5(8)
_refine_ls_extinction_method none
_refine_ls_goodness_of_fit_ref 1.076
_refine_ls_hydrogen_treatment constr
_refine_ls_matrix_type full
_refine_ls_number_parameters 304
_refine_ls_number_reflns 5673
_refine_ls_number_restraints 0
_refine_ls_restrained_S_all 1.076
_refine_ls_R_factor_all 0.0456
_refine_ls_R_factor_gt 0.0369
_refine_ls_shift/su_max 0.000
_refine_ls_shift/su_mean 0.000
_refine_ls_structure_factor_coef Fsqd
_refine_ls_weighting_details 'calc w=1/[\s^2^(Fo^2^)+(0.0620P)^2^+0.2968P] where P=(Fo^2^+2Fc^2^)/3'
_refine_ls_weighting_scheme calc
_refine_ls_wR_factor_gt 0.0970
_refine_ls_wR_factor_ref 0.1075
_reflns_number_gt 5008
_reflns_number_total 5673
_reflns_threshold_expression >2sigma(I)
_cod_data_source_file jo500916j_si_001.cif
_cod_data_source_block wsy-02-123#991066
_cod_depositor_comments 'Adding full bibliography for 4029450--4029455.cif.'
_cod_original_cell_volume 2476.8(18)
_cod_original_sg_symbol_H-M P21212
_cod_database_code 4029453

loop_
_symmetry_equiv_pos_as_xyz
'x, y, z'
'-x, -y, z'
'-x+1/2, y+1/2, -z'
'x+1/2, -y+1/2, -z'

loop_
_atom_site_label
_atom_site_type_symbol
_atom_site_fract_x
_atom_site_fract_y
_atom_site_fract_z
_atom_site_U_iso_or_equiv
_atom_site_adp_type
_atom_site_occupancy
_atom_site_symmetry_multiplicity
_atom_site_calc_flag
_atom_site_refinement_flags
C1 C 0.36778(14) 0.13285(9) 0.23255(11) 0.0267(3) Uani 1 1 d .
C2 C 0.49815(14) 0.12496(9) 0.27816(11) 0.0268(3) Uani 1 1 d .
H2 H 0.5058 0.0724 0.3120 0.032 Uiso 1 1 calc R
C3 C 0.57981(15) 0.12616(10) 0.18299(12) 0.0318(3) Uani 1 1 d .
H3A H 0.6342 0.1726 0.1832 0.038 Uiso 1 1 calc R
H3B H 0.6291 0.0775 0.1782 0.038 Uiso 1 1 calc R
C4 C 0.48804(15) 0.13099(10) 0.09676(12) 0.0331(3) Uani 1 1 d .
H4 H 0.5187 0.1112 0.0304 0.040 Uiso 1 1 calc R
C5 C 0.43379(18) 0.21521(11) 0.09315(14) 0.0416(4) Uani 1 1 d .
H5A H 0.3860 0.2235 0.0308 0.050 Uiso 1 1 calc R
H5B H 0.4980 0.2559 0.0971 0.050 Uiso 1 1 calc R
C6 C 0.35153(16) 0.21691(10) 0.18849(13) 0.0349(4) Uani 1 1 d .
H6A H 0.3788 0.2577 0.2370 0.042 Uiso 1 1 calc R
H6B H 0.2660 0.2270 0.1702 0.042 Uiso 1 1 calc R
C7 C 0.26710(14) 0.10666(9) 0.30191(12) 0.0294(3) Uani 1 1 d .
H7A H 0.2645 0.1411 0.3623 0.035 Uiso 1 1 calc R
H7B H 0.1884 0.1108 0.2666 0.035 Uiso 1 1 calc R
C8 C 0.18236(19) -0.01083(13) 0.36440(18) 0.0521(5) Uani 1 1 d .
H8A H 0.1555 0.0126 0.4282 0.078 Uiso 1 1 calc R
H8B H 0.1989 -0.0671 0.3745 0.078 Uiso 1 1 calc R
H8C H 0.1188 -0.0045 0.3133 0.078 Uiso 1 1 calc R
C9 C 0.29129(14) 0.05805(9) 0.08116(12) 0.0294(3) Uani 1 1 d .
C10 C 0.24954(15) 0.00728(11) -0.08871(11) 0.0335(4) Uani 1 1 d .
C11 C 0.33554(17) -0.01371(12) -0.17447(12) 0.0417(4) Uani 1 1 d .
H11A H 0.3848 0.0325 -0.1917 0.063 Uiso 1 1 calc R
H11B H 0.2887 -0.0301 -0.2337 0.063 Uiso 1 1 calc R
H11C H 0.3885 -0.0570 -0.1532 0.063 Uiso 1 1 calc R
C12 C 0.16511(19) 0.07393(13) -0.11941(15) 0.0489(5) Uani 1 1 d .
H12A H 0.1120 0.0872 -0.0626 0.073 Uiso 1 1 calc R
H12B H 0.1160 0.0572 -0.1772 0.073 Uiso 1 1 calc R
H12C H 0.2130 0.1204 -0.1382 0.073 Uiso 1 1 calc R
C13 C 0.18160(18) -0.06624(12) -0.05305(14) 0.0445(4) Uani 1 1 d .
H13A H 0.2393 -0.1042 -0.0246 0.067 Uiso 1 1 calc R
H13B H 0.1395 -0.0904 -0.1104 0.067 Uiso 1 1 calc R
H13C H 0.1225 -0.0513 -0.0013 0.067 Uiso 1 1 calc R
C14 C 0.52741(14) 0.18990(9) 0.35449(11) 0.0272(3) Uani 1 1 d .
C15 C 0.49904(14) 0.23540(9) 0.53567(10) 0.0255(3) Uani 1 1 d .
C16 C 0.38559(14) 0.21595(9) 0.60219(11) 0.0283(3) Uani 1 1 d .
H16 H 0.3153 0.2478 0.5776 0.034 Uiso 1 1 calc R
C17 C 0.36174(15) 0.12781(10) 0.57937(12) 0.0332(4) Uani 1 1 d .
H17A H 0.3670 0.0954 0.6415 0.040 Uiso 1 1 calc R
H17B H 0.2813 0.1201 0.5479 0.040 Uiso 1 1 calc R
C18 C 0.46364(16) 0.10773(9) 0.50577(12) 0.0312(3) Uani 1 1 d .
H18 H 0.4480 0.0601 0.4632 0.037 Uiso 1 1 calc R
C19 C 0.58482(17) 0.10584(10) 0.56351(14) 0.0388(4) Uani 1 1 d .
H19A H 0.6496 0.0816 0.5221 0.047 Uiso 1 1 calc R
H19B H 0.5771 0.0763 0.6278 0.047 Uiso 1 1 calc R
C20 C 0.61063(14) 0.19513(10) 0.58315(12) 0.0323(3) Uani 1 1 d .
H20A H 0.6163 0.2065 0.6564 0.039 Uiso 1 1 calc R
H20B H 0.6863 0.2122 0.5496 0.039 Uiso 1 1 calc R
C21 C 0.51136(16) 0.32185(9) 0.51081(12) 0.0320(3) Uani 1 1 d .
H21A H 0.5194 0.3532 0.5736 0.038 Uiso 1 1 calc R
H21B H 0.5842 0.3308 0.4687 0.038 Uiso 1 1 calc R
C22 C 0.4208(3) 0.40334(15) 0.38587(19) 0.0647(6) Uani 1 1 d .
H22A H 0.4392 0.4533 0.4198 0.097 Uiso 1 1 calc R
H22B H 0.3465 0.4092 0.3460 0.097 Uiso 1 1 calc R
H22C H 0.4880 0.3890 0.3411 0.097 Uiso 1 1 calc R
C23 C 0.40618(15) 0.23361(10) 0.71307(12) 0.0322(3) Uani 1 1 d .
C24 C 0.4293(2) 0.33676(13) 0.83265(14) 0.0560(6) Uani 1 1 d .
H24A H 0.3672 0.3139 0.8767 0.084 Uiso 1 1 calc R
H24B H 0.4256 0.3945 0.8365 0.084 Uiso 1 1 calc R
H24C H 0.5095 0.3187 0.8545 0.084 Uiso 1 1 calc R
N1 N 0.38562(12) 0.08457(8) 0.13945(9) 0.0278(3) Uani 1 1 d .
N2 N 0.47423(12) 0.18249(7) 0.44809(9) 0.0263(3) Uani 1 1 d .
O1 O 0.28780(10) 0.02703(7) 0.33173(9) 0.0356(3) Uani 1 1 d .
O2 O 0.18740(11) 0.05129(8) 0.10888(9) 0.0406(3) Uani 1 1 d .
O3 O 0.33376(10) 0.03575(7) -0.01016(8) 0.0324(3) Uani 1 1 d .
O4 O 0.58695(12) 0.24800(7) 0.33005(9) 0.0378(3) Uani 1 1 d .
O5 O 0.40473(13) 0.34506(8) 0.45690(11) 0.0496(4) Uani 1 1 d .
O6 O 0.42087(15) 0.18600(8) 0.77912(9) 0.0496(3) Uani 1 1 d .
O7 O 0.40810(14) 0.31171(7) 0.72918(9) 0.0448(3) Uani 1 1 d .

loop_
_atom_site_aniso_label
_atom_site_aniso_U_11
_atom_site_aniso_U_22
_atom_site_aniso_U_33
_atom_site_aniso_U_23
_atom_site_aniso_U_13
_atom_site_aniso_U_12
C1 0.0286(7) 0.0282(7) 0.0233(7) -0.0019(6) -0.0004(6) 0.0025(6)
C2 0.0282(7) 0.0271(7) 0.0251(7) -0.0028(6) -0.0013(6) 0.0018(6)
C3 0.0278(7) 0.0395(8) 0.0281(7) -0.0076(6) 0.0035(6) -0.0021(7)
C4 0.0321(8) 0.0415(9) 0.0256(7) -0.0011(6) 0.0031(7) -0.0067(7)
C5 0.0436(10) 0.0421(9) 0.0391(9) 0.0108(8) -0.0018(8) -0.0059(8)
C6 0.0356(9) 0.0298(8) 0.0394(9) 0.0042(7) -0.0039(7) 0.0023(7)
C7 0.0278(8) 0.0338(8) 0.0266(7) -0.0027(6) 0.0001(6) 0.0014(6)
C8 0.0440(11) 0.0480(11) 0.0642(13) 0.0067(10) 0.0075(10) -0.0115(9)
C9 0.0316(8) 0.0338(8) 0.0227(7) 0.0003(6) 0.0002(6) 0.0007(6)
C10 0.0324(8) 0.0469(9) 0.0211(7) -0.0015(7) -0.0043(6) -0.0086(7)
C11 0.0389(9) 0.0603(11) 0.0259(8) -0.0055(8) 0.0011(7) -0.0103(8)
C12 0.0409(10) 0.0669(13) 0.0387(10) 0.0115(9) -0.0072(8) 0.0019(9)
C13 0.0451(10) 0.0545(11) 0.0338(9) -0.0022(8) -0.0008(8) -0.0185(9)
C14 0.0264(7) 0.0297(7) 0.0256(7) -0.0022(6) -0.0018(6) 0.0018(6)
C15 0.0263(7) 0.0282(7) 0.0221(6) -0.0026(5) -0.0018(6) -0.0019(6)
C16 0.0274(7) 0.0313(8) 0.0262(7) 0.0005(6) 0.0002(6) -0.0001(6)
C17 0.0370(9) 0.0341(8) 0.0286(8) 0.0014(6) 0.0002(7) -0.0071(7)
C18 0.0416(9) 0.0247(7) 0.0273(7) 0.0007(6) -0.0035(7) -0.0007(6)
C19 0.0424(9) 0.0367(9) 0.0373(8) 0.0021(7) -0.0036(8) 0.0093(7)
C20 0.0257(7) 0.0423(9) 0.0290(8) -0.0018(7) -0.0034(6) 0.0019(6)
C21 0.0379(9) 0.0305(8) 0.0275(7) -0.0026(6) 0.0024(7) -0.0057(7)
C22 0.0712(15) 0.0621(13) 0.0610(14) 0.0289(11) 0.0125(12) 0.0107(12)
C23 0.0324(8) 0.0364(8) 0.0277(7) -0.0021(6) 0.0034(7) -0.0014(7)
C24 0.0800(15) 0.0578(12) 0.0303(9) -0.0165(9) 0.0127(10) -0.0159(11)
N1 0.0285(6) 0.0343(7) 0.0205(6) -0.0019(5) 0.0017(5) -0.0014(5)
N2 0.0305(7) 0.0249(6) 0.0235(6) -0.0025(5) -0.0018(5) -0.0007(5)
O1 0.0340(6) 0.0342(6) 0.0388(6) 0.0042(5) 0.0029(5) -0.0023(5)
O2 0.0291(6) 0.0620(8) 0.0306(6) -0.0089(6) 0.0019(5) -0.0067(5)
O3 0.0301(6) 0.0444(7) 0.0225(5) -0.0046(5) -0.0030(5) -0.0040(5)
O4 0.0431(7) 0.0381(6) 0.0323(6) -0.0058(5) 0.0069(5) -0.0123(5)
O5 0.0441(7) 0.0502(8) 0.0544(8) 0.0236(6) 0.0063(7) 0.0092(6)
O6 0.0762(10) 0.0455(7) 0.0270(6) 0.0026(5) -0.0061(6) 0.0007(7)
O7 0.0703(9) 0.0373(6) 0.0267(6) -0.0068(5) 0.0073(6) -0.0040(6)

loop_
_atom_type_symbol
_atom_type_description
_atom_type_scat_dispersion_real
_atom_type_scat_dispersion_imag
_atom_type_scat_source
C C 0.0033 0.0016 'International Tables Vol C Tables 4.2.6.8 and 6.1.1.4'
H H 0.0000 0.0000 'International Tables Vol C Tables 4.2.6.8 and 6.1.1.4'
N N 0.0061 0.0033 'International Tables Vol C Tables 4.2.6.8 and 6.1.1.4'
O O 0.0106 0.0060 'International Tables Vol C Tables 4.2.6.8 and 6.1.1.4'

loop_
_geom_angle_atom_site_label_1
_geom_angle_atom_site_label_2
_geom_angle_atom_site_label_3
_geom_angle
N1 C1 C7 116.02(13)
N1 C1 C6 102.02(12)
C7 C1 C6 114.45(13)
N1 C1 C2 98.63(11)
C7 C1 C2 114.70(12)
C6 C1 C2 109.26(13)
C14 C2 C3 113.89(13)
C14 C2 C1 112.81(12)
C3 C2 C1 102.75(12)
C14 C2 H2 109.1
C3 C2 H2 109.1
C1 C2 H2 109.1
C4 C3 C2 102.81(13)
C4 C3 H3A 111.2
C2 C3 H3A 111.2
C4 C3 H3B 111.2
C2 C3 H3B 111.2
H3A C3 H3B 109.1
N1 C4 C3 101.08(12)
N1 C4 C5 101.79(14)
C3 C4 C5 109.21(14)
N1 C4 H4 114.4
C3 C4 H4 114.4
C5 C4 H4 114.4
C4 C5 C6 102.60(13)
C4 C5 H5A 111.2
C6 C5 H5A 111.2
C4 C5 H5B 111.2
C6 C5 H5B 111.2
H5A C5 H5B 109.2
C1 C6 C5 102.75(13)
C1 C6 H6A 111.2
C5 C6 H6A 111.2
C1 C6 H6B 111.2
C5 C6 H6B 111.2
H6A C6 H6B 109.1
O1 C7 C1 109.20(13)
O1 C7 H7A 109.8
C1 C7 H7A 109.8
O1 C7 H7B 109.8
C1 C7 H7B 109.8
H7A C7 H7B 108.3
O1 C8 H8A 109.5
O1 C8 H8B 109.5
H8A C8 H8B 109.5
O1 C8 H8C 109.5
H8A C8 H8C 109.5
H8B C8 H8C 109.5
O2 C9 O3 125.05(15)
O2 C9 N1 125.48(14)
O3 C9 N1 109.34(13)
O3 C10 C12 109.41(15)
O3 C10 C11 102.02(13)
C12 C10 C11 110.92(15)
O3 C10 C13 110.99(13)
C12 C10 C13 112.73(16)
C11 C10 C13 110.27(16)
C10 C11 H11A 109.5
C10 C11 H11B 109.5
H11A C11 H11B 109.5
C10 C11 H11C 109.5
H11A C11 H11C 109.5
H11B C11 H11C 109.5
C10 C12 H12A 109.5
C10 C12 H12B 109.5
H12A C12 H12B 109.5
C10 C12 H12C 109.5
H12A C12 H12C 109.5
H12B C12 H12C 109.5
C10 C13 H13A 109.5
C10 C13 H13B 109.5
H13A C13 H13B 109.5
C10 C13 H13C 109.5
H13A C13 H13C 109.5
H13B C13 H13C 109.5
O4 C14 N2 122.61(13)
O4 C14 C2 121.09(13)
N2 C14 C2 116.04(13)
N2 C15 C21 115.53(12)
N2 C15 C20 101.42(12)
C21 C15 C20 116.51(13)
N2 C15 C16 99.42(12)
C21 C15 C16 113.53(13)
C20 C15 C16 108.49(12)
C23 C16 C17 113.93(13)
C23 C16 C15 112.51(13)
C17 C16 C15 103.27(12)
C23 C16 H16 109.0
C17 C16 H16 109.0
C15 C16 H16 109.0
C18 C17 C16 102.36(13)
C18 C17 H17A 111.3
C16 C17 H17A 111.3
C18 C17 H17B 111.3
C16 C17 H17B 111.3
H17A C17 H17B 109.2
N2 C18 C17 101.33(13)
N2 C18 C19 101.80(13)
C17 C18 C19 109.17(13)
N2 C18 H18 114.4
C17 C18 H18 114.4
C19 C18 H18 114.4
C18 C19 C20 102.77(13)
C18 C19 H19A 111.2
C20 C19 H19A 111.2
C18 C19 H19B 111.2
C20 C19 H19B 111.2
H19A C19 H19B 109.1
C15 C20 C19 102.40(13)
C15 C20 H20A 111.3
C19 C20 H20A 111.3
C15 C20 H20B 111.3
C19 C20 H20B 111.3
H20A C20 H20B 109.2
O5 C21 C15 107.53(13)
O5 C21 H21A 110.2
C15 C21 H21A 110.2
O5 C21 H21B 110.2
C15 C21 H21B 110.2
H21A C21 H21B 108.5
O5 C22 H22A 109.5
O5 C22 H22B 109.5
H22A C22 H22B 109.5
O5 C22 H22C 109.5
H22A C22 H22C 109.5
H22B C22 H22C 109.5
O6 C23 O7 123.03(15)
O6 C23 C16 126.38(15)
O7 C23 C16 110.58(13)
O7 C24 H24A 109.5
O7 C24 H24B 109.5
H24A C24 H24B 109.5
O7 C24 H24C 109.5
H24A C24 H24C 109.5
H24B C24 H24C 109.5
C9 N1 C4 122.43(12)
C9 N1 C1 122.93(13)
C4 N1 C1 97.14(12)
C14 N2 C18 125.07(13)
C14 N2 C15 124.51(13)
C18 N2 C15 97.33(11)
C8 O1 C7 112.74(14)
C9 O3 C10 120.19(13)
C22 O5 C21 115.59(17)
C23 O7 C24 116.16(14)

loop_
_geom_bond_atom_site_label_1
_geom_bond_atom_site_label_2
_geom_bond_distance
C1 N1 1.492(2)
C1 C7 1.509(2)
C1 C6 1.549(2)
C1 C2 1.567(2)
C2 C14 1.528(2)
C2 C3 1.550(2)
C2 H2 1.0000
C3 C4 1.529(2)
C3 H3A 0.9900
C3 H3B 0.9900
C4 N1 1.489(2)
C4 C5 1.548(3)
C4 H4 1.0000
C5 C6 1.555(3)
C5 H5A 0.9900
C5 H5B 0.9900
C6 H6A 0.9900
C6 H6B 0.9900
C7 O1 1.424(2)
C7 H7A 0.9900
C7 H7B 0.9900
C8 O1 1.398(2)
C8 H8A 0.9800
C8 H8B 0.9800
C8 H8C 0.9800
C9 O2 1.210(2)
C9 O3 1.351(2)
C9 N1 1.372(2)
C10 O3 1.4762(18)
C10 C12 1.520(3)
C10 C11 1.522(2)
C10 C13 1.529(3)
C11 H11A 0.9800
C11 H11B 0.9800
C11 H11C 0.9800
C12 H12A 0.9800
C12 H12B 0.9800
C12 H12C 0.9800
C13 H13A 0.9800
C13 H13B 0.9800
C13 H13C 0.9800
C14 O4 1.2271(19)
C14 N2 1.377(2)
C15 N2 1.4906(18)
C15 C21 1.507(2)
C15 C20 1.543(2)
C15 C16 1.567(2)
C16 C23 1.515(2)
C16 C17 1.546(2)
C16 H16 1.0000
C17 C18 1.527(2)
C17 H17A 0.9900
C17 H17B 0.9900
C18 N2 1.483(2)
C18 C19 1.542(2)
C18 H18 1.0000
C19 C20 1.561(3)
C19 H19A 0.9900
C19 H19B 0.9900
C20 H20A 0.9900
C20 H20B 0.9900
C21 O5 1.432(2)
C21 H21A 0.9900
C21 H21B 0.9900
C22 O5 1.375(2)
C22 H22A 0.9800
C22 H22B 0.9800
C22 H22C 0.9800
C23 O6 1.200(2)
C23 O7 1.340(2)
C24 O7 1.453(2)
C24 H24A 0.9800
C24 H24B 0.9800
C24 H24C 0.9800
